data_4501243
loop_
_publ_author_name
'Xu, Chunying'
'Li, Linke'
'Wang, Yinping'
'Guo, Qianqian'
'Wang, Xianjuan'
'Hou, Hongwei'
'Fan, Yaoting'

_publ_section_title
;
 Three-Dimensional Cd(II) Coordination Polymers Based on Semirigid
 Bis(Methylbenzimidazole) and Aromatic Polycarboxylates: Syntheses,
 Topological Structures and Photoluminescent Properties
;
_journal_issue 10
_journal_name_full 'Crystal Growth &amp; Design'
_journal_page_first 4667
_journal_paper_doi 10.1021/cg200961a
_journal_volume 11
_journal_year 2011
_chemical_formula_sum 'C22 H19 Cd N2 O4'
_chemical_formula_weight 487.79
_chemical_name_systematic
; 
 ? 
;
_space_group_IT_number 14
_symmetry_cell_setting monoclinic
_symmetry_space_group_name_Hall '-P 2ybc'
_symmetry_space_group_name_H-M 'P 1 21/c 1'
_atom_sites_solution_hydrogens geom
_atom_sites_solution_primary direct
_atom_sites_solution_secondary difmap
_audit_creation_method SHELXL-97
_cell_angle_alpha 90.00
_cell_angle_beta 99.75(3)
_cell_angle_gamma 90.00
_cell_formula_units_Z 4
_cell_length_a 10.938(2)
_cell_length_b 20.601(4)
_cell_length_c 8.6455(17)
_cell_measurement_reflns_used 0
_cell_measurement_temperature 293(2)
_cell_measurement_theta_max 29.1292
_cell_measurement_theta_min 1.8908
_cell_volume 1920.0(7)
_computing_cell_refinement 'CrystalClear (Rigaku/MSC Inc., 2006)'
_computing_data_collection 'CrystalClear (Rigaku/MSC Inc., 2006)'
_computing_data_reduction 'CrystalClear (Rigaku/MSC Inc., 2006)'
_computing_molecular_graphics SHELXTL
_computing_publication_material SHELXTL
_computing_structure_refinement 'SHELXL-97 (Sheldrick, 1997)'
_computing_structure_solution 'SHELXS-97 (Sheldrick, 1990)'
_diffrn_ambient_temperature 293(2)
_diffrn_detector_area_resol_mean 28.5714
_diffrn_measured_fraction_theta_full 0.999
_diffrn_measured_fraction_theta_max 0.999
_diffrn_measurement_device_type 'Rigaku Saturn'
_diffrn_measurement_method \w
_diffrn_radiation_monochromator graphite
_diffrn_radiation_source 'fine-focus sealed tube'
_diffrn_radiation_type MoK\a
_diffrn_radiation_wavelength 0.71073
_diffrn_reflns_av_R_equivalents 0.0386
_diffrn_reflns_av_sigmaI/netI 0.0354
_diffrn_reflns_limit_h_max 13
_diffrn_reflns_limit_h_min -13
_diffrn_reflns_limit_k_max 24
_diffrn_reflns_limit_k_min -24
_diffrn_reflns_limit_l_max 10
_diffrn_reflns_limit_l_min -9
_diffrn_reflns_number 13083
_diffrn_reflns_theta_full 24.99
_diffrn_reflns_theta_max 24.99
_diffrn_reflns_theta_min 2.13
_exptl_absorpt_coefficient_mu 1.170
_exptl_absorpt_correction_T_max 0.0000
_exptl_absorpt_correction_T_min 0.0000
_exptl_absorpt_correction_type multi-scan
_exptl_absorpt_process_details 'Jacobson, R. (1998) Private communication'
_exptl_crystal_colour Colourless
_exptl_crystal_density_diffrn 1.688
_exptl_crystal_density_method 'not measured'
_exptl_crystal_description acicular
_exptl_crystal_F_000 980
_exptl_crystal_size_max 0.25
_exptl_crystal_size_mid 0.16
_exptl_crystal_size_min 0.14
_refine_diff_density_max 0.737
_refine_diff_density_min -0.780
_refine_diff_density_rms 0.073
_refine_ls_extinction_coef 0.0033(4)
_refine_ls_extinction_expression Fc^*^=kFc[1+0.001xFc^2^\l^3^/sin(2\q)]^-1/4^
_refine_ls_extinction_method SHELXL
_refine_ls_goodness_of_fit_ref 1.074
_refine_ls_hydrogen_treatment constr
_refine_ls_matrix_type full
_refine_ls_number_parameters 264
_refine_ls_number_reflns 3376
_refine_ls_number_restraints 0
_refine_ls_restrained_S_all 1.074
_refine_ls_R_factor_all 0.0452
_refine_ls_R_factor_gt 0.0378
_refine_ls_shift/su_max 0.091
_refine_ls_shift/su_mean 0.005
_refine_ls_structure_factor_coef Fsqd
_refine_ls_weighting_details 'calc w=1/[\s^2^(Fo^2^)+(0.0398P)^2^+1.3357P] where P=(Fo^2^+2Fc^2^)/3'
_refine_ls_weighting_scheme calc
_refine_ls_wR_factor_gt 0.0813
_refine_ls_wR_factor_ref 0.0854
_reflns_number_gt 3000
_reflns_number_total 3376
_reflns_threshold_expression >2sigma(I)
_cod_data_source_file cg200961a_si_002.cif
_cod_data_source_block 2
_cod_depositor_comments
;
The following automatic conversions were performed:

'_symmetry_cell_setting' value 'Monoclinic' changed to 'monoclinic'
according to /home/saulius/struct/CIF-dictionaries/cif_core.dic
dictionary named 'cif_core.dic' version 2.4.1 from
2010-06-29.

'_exptl_absorpt_correction_type' value 'Multi-scan'
changed to 'multi-scan' according to
/home/saulius/struct/CIF-dictionaries/cif_core.dic dictionary named
'cif_core.dic' version 2.4.1 from 2010-06-29.

Automatic conversion script
Id: cif_fix_values 1715 2011-07-08 13:25:40Z adriana 
;
_cod_original_sg_symbol_H-M P2(1)/c
_cod_database_code 4501243

loop_
_symmetry_equiv_pos_as_xyz
'x, y, z'
'-x, y+1/2, -z+1/2'
'-x, -y, -z'
'x, -y-1/2, z-1/2'

loop_
_atom_site_label
_atom_site_type_symbol
_atom_site_fract_x
_atom_site_fract_y
_atom_site_fract_z
_atom_site_U_iso_or_equiv
_atom_site_adp_type
_atom_site_occupancy
_atom_site_symmetry_multiplicity
_atom_site_calc_flag
_atom_site_refinement_flags
C1 C 0.2621(4) 0.1273(2) -0.0818(5) 0.0431(10) Uani 1 1 d .
H1A H 0.1997 0.1481 -0.0334 0.065 Uiso 1 1 calc R
H1B H 0.2236 0.0965 -0.1582 0.065 Uiso 1 1 calc R
H1C H 0.3054 0.1593 -0.1325 0.065 Uiso 1 1 calc R
C2 C 0.3511(3) 0.09319(17) 0.0396(4) 0.0296(8) Uani 1 1 d .
C3 C 0.5036(3) 0.07220(17) 0.2295(4) 0.0285(8) Uani 1 1 d .
C4 C 0.6072(4) 0.07526(19) 0.3469(4) 0.0370(9) Uani 1 1 d .
H4 H 0.6468 0.1144 0.3765 0.044 Uiso 1 1 calc R
C5 C 0.6488(4) 0.0170(2) 0.4180(5) 0.0478(11) Uani 1 1 d .
H5 H 0.7172 0.0171 0.4982 0.057 Uiso 1 1 calc R
C6 C 0.5906(4) -0.0413(2) 0.3719(5) 0.0489(11) Uani 1 1 d .
H6 H 0.6220 -0.0793 0.4213 0.059 Uiso 1 1 calc R
C7 C 0.4878(4) -0.0448(2) 0.2555(5) 0.0424(10) Uani 1 1 d .
H7 H 0.4490 -0.0840 0.2256 0.051 Uiso 1 1 calc R
C8 C 0.4455(3) 0.01340(18) 0.1854(4) 0.0300(8) Uani 1 1 d .
C9 C 0.2613(4) -0.0190(2) -0.0195(5) 0.0423(10) Uani 1 1 d .
H9A H 0.2854 -0.0622 0.0191 0.051 Uiso 1 1 calc R
H9B H 0.2696 -0.0174 -0.1293 0.051 Uiso 1 1 calc R
C10 C 0.1264(4) -0.00819(17) -0.0066(4) 0.0332(9) Uani 1 1 d .
C11 C 0.0358(4) -0.0297(2) -0.1260(5) 0.0426(10) Uani 1 1 d .
H11 H 0.0588 -0.0503 -0.2123 0.051 Uiso 1 1 calc R
C12 C 0.0884(4) 0.0212(2) 0.1203(5) 0.0432(10) Uani 1 1 d .
H12 H 0.1475 0.0355 0.2035 0.052 Uiso 1 1 calc R
C13 C 0.3273(3) 0.29434(17) -0.0265(4) 0.0274(8) Uani 1 1 d .
C14 C 0.2223(3) 0.32534(19) -0.1398(4) 0.0337(9) Uani 1 1 d .
H14A H 0.2466 0.3690 -0.1641 0.040 Uiso 1 1 calc R
H14B H 0.2089 0.3007 -0.2368 0.040 Uiso 1 1 calc R
C15 C 0.1023(3) 0.32858(18) -0.0762(4) 0.0299(8) Uani 1 1 d .
C16 C 0.0718(4) 0.38246(19) 0.0050(4) 0.0367(9) Uani 1 1 d .
H16 H 0.1234 0.4186 0.0160 0.044 Uiso 1 1 calc R
C17 C -0.0360(4) 0.3824(2) 0.0699(5) 0.0445(11) Uani 1 1 d .
H17 H -0.0564 0.4189 0.1235 0.053 Uiso 1 1 calc R
C18 C -0.1130(4) 0.3292(2) 0.0563(5) 0.0397(10) Uani 1 1 d .
H18 H -0.1845 0.3298 0.1011 0.048 Uiso 1 1 calc R
C19 C -0.0837(3) 0.27443(18) -0.0246(4) 0.0321(9) Uani 1 1 d .
C20 C 0.0231(3) 0.27574(18) -0.0904(4) 0.0319(9) Uani 1 1 d .
H20 H 0.0424 0.2397 -0.1464 0.038 Uiso 1 1 calc R
C21 C -0.1677(4) 0.2160(2) -0.0390(5) 0.0415(10) Uani 1 1 d .
H21A H -0.1805 0.2035 0.0652 0.050 Uiso 1 1 calc R
H21B H -0.1261 0.1803 -0.0816 0.050 Uiso 1 1 calc R
C22 C -0.2936(4) 0.2261(2) -0.1415(6) 0.0429(11) Uani 1 1 d .
Cd1 Cd 0.49275(2) 0.226872(13) 0.18156(3) 0.03267(13) Uani 1 1 d .
N1 N 0.4431(3) 0.12150(14) 0.1350(3) 0.0273(7) Uani 1 1 d .
N2 N 0.3469(3) 0.02821(14) 0.0670(4) 0.0318(7) Uani 1 1 d .
O1 O 0.4296(2) 0.28277(13) -0.0690(3) 0.0360(6) Uani 1 1 d .
O2 O 0.3109(3) 0.27988(13) 0.1089(3) 0.0406(7) Uani 1 1 d .
O3 O -0.3754(3) 0.18618(17) -0.1401(6) 0.1068(18) Uani 1 1 d .
O4 O -0.3105(3) 0.27654(16) -0.2231(4) 0.0522(8) Uani 1 1 d .

loop_
_atom_site_aniso_label
_atom_site_aniso_U_11
_atom_site_aniso_U_22
_atom_site_aniso_U_33
_atom_site_aniso_U_23
_atom_site_aniso_U_13
_atom_site_aniso_U_12
C1 0.040(2) 0.046(2) 0.040(2) -0.0012(19) -0.0020(19) 0.001(2)
C2 0.026(2) 0.032(2) 0.032(2) -0.0014(16) 0.0060(16) 0.0011(16)
C3 0.030(2) 0.0251(19) 0.033(2) -0.0006(16) 0.0121(16) 0.0031(16)
C4 0.035(2) 0.036(2) 0.039(2) -0.0042(18) 0.0014(18) 0.0016(18)
C5 0.048(3) 0.049(3) 0.042(2) 0.004(2) -0.006(2) 0.014(2)
C6 0.052(3) 0.035(2) 0.057(3) 0.012(2) 0.002(2) 0.012(2)
C7 0.049(3) 0.025(2) 0.057(3) 0.0011(19) 0.020(2) 0.0020(19)
C8 0.0235(19) 0.033(2) 0.035(2) 0.0027(17) 0.0092(16) 0.0044(16)
C9 0.035(2) 0.041(2) 0.050(3) -0.016(2) 0.0070(19) -0.0077(19)
C10 0.032(2) 0.030(2) 0.038(2) -0.0059(17) 0.0080(17) -0.0093(17)
C11 0.040(2) 0.051(3) 0.039(2) -0.017(2) 0.0117(19) -0.007(2)
C12 0.036(2) 0.056(3) 0.036(2) -0.019(2) 0.0015(18) -0.012(2)
C13 0.025(2) 0.0252(18) 0.030(2) -0.0037(15) 0.0011(16) -0.0025(15)
C14 0.029(2) 0.041(2) 0.030(2) 0.0057(17) 0.0030(16) 0.0041(18)
C15 0.0237(19) 0.038(2) 0.0253(19) 0.0070(16) -0.0031(15) 0.0058(17)
C16 0.030(2) 0.039(2) 0.039(2) -0.0007(18) -0.0012(17) -0.0006(18)
C17 0.037(2) 0.047(3) 0.047(3) -0.014(2) 0.002(2) 0.006(2)
C18 0.029(2) 0.053(3) 0.037(2) -0.004(2) 0.0050(17) 0.006(2)
C19 0.0242(19) 0.039(2) 0.031(2) 0.0075(17) -0.0027(15) 0.0045(17)
C20 0.024(2) 0.037(2) 0.033(2) -0.0009(17) -0.0006(16) 0.0083(17)
C21 0.028(2) 0.043(2) 0.053(3) 0.005(2) 0.0048(19) 0.0010(18)
C22 0.025(2) 0.040(2) 0.061(3) -0.017(2) 0.0018(19) 0.0027(19)
Cd1 0.02184(17) 0.02932(19) 0.0439(2) 0.00550(12) -0.00304(12) 0.00035(11)
N1 0.0265(16) 0.0274(16) 0.0281(16) 0.0005(13) 0.0053(13) 0.0031(13)
N2 0.0272(17) 0.0278(17) 0.0406(19) -0.0060(14) 0.0062(14) -0.0035(13)
O1 0.0238(14) 0.0508(17) 0.0331(14) 0.0037(12) 0.0046(11) 0.0045(12)
O2 0.0326(15) 0.0582(18) 0.0309(15) 0.0146(13) 0.0052(12) 0.0128(13)
O3 0.041(2) 0.051(2) 0.210(5) 0.008(3) -0.032(3) -0.0187(19)
O4 0.0258(16) 0.072(2) 0.0552(19) 0.0102(17) -0.0034(14) 0.0031(15)

loop_
_atom_type_symbol
_atom_type_description
_atom_type_scat_dispersion_real
_atom_type_scat_dispersion_imag
_atom_type_scat_source
C C 0.0033 0.0016 'International Tables Vol C Tables 4.2.6.8 and 6.1.1.4'
H H 0.0000 0.0000 'International Tables Vol C Tables 4.2.6.8 and 6.1.1.4'
N N 0.0061 0.0033 'International Tables Vol C Tables 4.2.6.8 and 6.1.1.4'
O O 0.0106 0.0060 'International Tables Vol C Tables 4.2.6.8 and 6.1.1.4'
Cd Cd -0.8075 1.2024 'International Tables Vol C Tables 4.2.6.8 and 6.1.1.4'

loop_
_geom_angle_atom_site_label_1
_geom_angle_atom_site_label_2
_geom_angle_atom_site_label_3
_geom_angle
_geom_angle_site_symmetry_1
_geom_angle_site_symmetry_3
C2 C1 H1A 109.5 . .
C2 C1 H1B 109.5 . .
H1A C1 H1B 109.5 . .
C2 C1 H1C 109.5 . .
H1A C1 H1C 109.5 . .
H1B C1 H1C 109.5 . .
N1 C2 N2 111.7(3) . .
N1 C2 C1 124.9(3) . .
N2 C2 C1 123.5(3) . .
C8 C3 C4 121.2(3) . .
C8 C3 N1 108.9(3) . .
C4 C3 N1 129.9(3) . .
C5 C4 C3 116.7(4) . .
C5 C4 H4 121.6 . .
C3 C4 H4 121.6 . .
C6 C5 C4 121.4(4) . .
C6 C5 H5 119.3 . .
C4 C5 H5 119.3 . .
C7 C6 C5 122.2(4) . .
C7 C6 H6 118.9 . .
C5 C6 H6 118.9 . .
C6 C7 C8 116.4(4) . .
C6 C7 H7 121.8 . .
C8 C7 H7 121.8 . .
N2 C8 C3 105.8(3) . .
N2 C8 C7 132.2(4) . .
C3 C8 C7 122.0(4) . .
N2 C9 C10 114.3(3) . .
N2 C9 H9A 108.7 . .
C10 C9 H9A 108.7 . .
N2 C9 H9B 108.7 . .
C10 C9 H9B 108.7 . .
H9A C9 H9B 107.6 . .
C12 C10 C11 117.6(4) . .
C12 C10 C9 123.5(4) . .
C11 C10 C9 118.9(4) . .
C10 C11 C12 121.4(4) . 3
C10 C11 H11 119.3 . .
C12 C11 H11 119.3 3 .
C10 C12 C11 121.1(4) . 3
C10 C12 H12 119.5 . .
C11 C12 H12 119.5 3 .
O2 C13 O1 120.2(3) . .
O2 C13 C14 119.5(3) . .
O1 C13 C14 120.3(3) . .
O2 C13 Cd1 56.03(18) . .
O1 C13 Cd1 64.50(19) . .
C14 C13 Cd1 172.5(3) . .
C15 C14 C13 113.1(3) . .
C15 C14 H14A 108.9 . .
C13 C14 H14A 108.9 . .
C15 C14 H14B 108.9 . .
C13 C14 H14B 108.9 . .
H14A C14 H14B 107.8 . .
C16 C15 C20 118.4(4) . .
C16 C15 C14 121.3(4) . .
C20 C15 C14 120.2(3) . .
C15 C16 C17 119.9(4) . .
C15 C16 H16 120.1 . .
C17 C16 H16 120.1 . .
C18 C17 C16 121.1(4) . .
C18 C17 H17 119.5 . .
C16 C17 H17 119.5 . .
C17 C18 C19 119.9(4) . .
C17 C18 H18 120.0 . .
C19 C18 H18 120.0 . .
C20 C19 C18 118.2(4) . .
C20 C19 C21 121.8(3) . .
C18 C19 C21 120.0(4) . .
C19 C20 C15 122.6(4) . .
C19 C20 H20 118.7 . .
C15 C20 H20 118.7 . .
C19 C21 C22 114.7(3) . .
C19 C21 H21A 108.6 . .
C22 C21 H21A 108.6 . .
C19 C21 H21B 108.6 . .
C22 C21 H21B 108.6 . .
H21A C21 H21B 107.6 . .
O3 C22 O4 121.9(4) . .
O3 C22 C21 119.8(4) . .
O4 C22 C21 118.3(4) . .
O3 C22 Cd1 71.7(3) . 4_465
O4 C22 Cd1 50.4(2) . 4_465
C21 C22 Cd1 167.2(3) . 4_465
O4 Cd1 N1 103.27(11) 4_666 .
O4 Cd1 O2 152.76(11) 4_666 .
N1 Cd1 O2 103.96(11) . .
O4 Cd1 O1 94.27(11) 4_666 4_566
N1 Cd1 O1 89.04(9) . 4_566
O2 Cd1 O1 85.16(9) . 4_566
O4 Cd1 O1 117.64(11) 4_666 .
N1 Cd1 O1 105.75(10) . .
O2 Cd1 O1 54.85(9) . .
O1 Cd1 O1 139.40(10) 4_566 .
O4 Cd1 O3 52.38(12) 4_666 4_666
N1 Cd1 O3 148.34(12) . 4_666
O2 Cd1 O3 101.71(11) . 4_666
O1 Cd1 O3 74.93(14) 4_566 4_666
O1 Cd1 O3 104.07(12) . 4_666
O4 Cd1 C13 140.91(12) 4_666 .
N1 Cd1 C13 105.17(10) . .
O2 Cd1 C13 27.28(10) . .
O1 Cd1 C13 112.37(10) 4_566 .
O1 Cd1 C13 27.66(10) . .
O3 Cd1 C13 106.16(11) 4_666 .
O4 Cd1 C22 26.38(12) 4_666 4_666
N1 Cd1 C22 126.53(11) . 4_666
O2 Cd1 C22 127.58(12) . 4_666
O1 Cd1 C22 82.79(12) 4_566 4_666
O1 Cd1 C22 114.42(11) . 4_666
O3 Cd1 C22 26.06(12) 4_666 4_666
C13 Cd1 C22 126.81(11) . 4_666
C2 N1 C3 106.2(3) . .
C2 N1 Cd1 132.0(2) . .
C3 N1 Cd1 121.3(2) . .
C2 N2 C8 107.4(3) . .
C2 N2 C9 127.0(3) . .
C8 N2 C9 125.4(3) . .
C13 O1 Cd1 133.5(2) . 4_565
C13 O1 Cd1 87.8(2) . .
Cd1 O1 Cd1 132.90(11) 4_565 .
C13 O2 Cd1 96.7(2) . .
C22 O3 Cd1 82.2(3) . 4_465
C22 O4 Cd1 103.2(3) . 4_465

loop_
_geom_bond_atom_site_label_1
_geom_bond_atom_site_label_2
_geom_bond_distance
_geom_bond_site_symmetry_2
C1 C2 1.483(5) .
C1 H1A 0.9600 .
C1 H1B 0.9600 .
C1 H1C 0.9600 .
C2 N1 1.323(5) .
C2 N2 1.362(5) .
C3 C8 1.391(5) .
C3 C4 1.389(5) .
C3 N1 1.398(5) .
C4 C5 1.389(5) .
C4 H4 0.9300 .
C5 C6 1.385(6) .
C5 H5 0.9300 .
C6 C7 1.378(6) .
C6 H6 0.9300 .
C7 C8 1.387(5) .
C7 H7 0.9300 .
C8 N2 1.389(5) .
C9 N2 1.465(5) .
C9 C10 1.515(6) .
C9 H9A 0.9700 .
C9 H9B 0.9700 .
C10 C12 1.377(5) .
C10 C11 1.378(5) .
C11 C12 1.379(6) 3
C11 H11 0.9300 .
C12 C11 1.379(6) 3
C12 H12 0.9300 .
C13 O2 1.250(4) .
C13 O1 1.259(4) .
C13 C14 1.518(5) .
C13 Cd1 2.710(4) .
C14 C15 1.509(5) .
C14 H14A 0.9700 .
C14 H14B 0.9700 .
C15 C16 1.384(5) .
C15 C20 1.384(5) .
C16 C17 1.389(6) .
C16 H16 0.9300 .
C17 C18 1.374(6) .
C17 H17 0.9300 .
C18 C19 1.394(5) .
C18 H18 0.9300 .
C19 C20 1.383(5) .
C19 C21 1.506(5) .
C20 H20 0.9300 .
C21 C22 1.521(6) .
C21 H21A 0.9700 .
C21 H21B 0.9700 .
C22 O3 1.217(5) .
C22 O4 1.252(5) .
C22 Cd1 2.744(4) 4_465
Cd1 O4 2.172(3) 4_666
Cd1 N1 2.257(3) .
Cd1 O2 2.263(3) .
Cd1 O1 2.381(3) 4_566
Cd1 O1 2.447(3) .
Cd1 O3 2.629(4) 4_666
Cd1 C22 2.744(4) 4_666
O1 Cd1 2.381(3) 4_565
O3 Cd1 2.629(4) 4_465
O4 Cd1 2.172(3) 4_465
